data_1005036
loop_
_publ_author_name
'Jones, C D W'
'Gordon, R A'
'DiSalvo, F J'
'Poettgen, R'
'Kremer, R K'

_publ_section_title
;
Magnetic Behaviour of Two AlB2-Related Germanides: CePd0.63Ge1.37 and
CeAu0.75Ge1.25
;
_journal_coden_ASTM JALCEU
_journal_name_full 'Journal of Alloys Compd.'
_journal_page_first 50
_journal_page_last 55
_journal_paper_doi 10.1016/S0925-8388(97)00159-X
_journal_volume 260
_journal_year 1997
_chemical_formula_structural 'Ce (Au0.73 Ge1.27)'
_chemical_formula_sum 'Au0.73 Ce Ge1.27'
_chemical_name_systematic 'Cerium gold germanium (1/0.73/1.27)'
_space_group_IT_number 191
_symmetry_cell_setting hexagonal
_symmetry_Int_Tables_number 191
_symmetry_space_group_name_Hall '-P 6 2'
_symmetry_space_group_name_H-M 'P 6/m m m'
_cell_angle_alpha 90
_cell_angle_beta 90
_cell_angle_gamma 120
_cell_formula_units_Z 1
_cell_length_a 4.335(1)
_cell_length_b 4.335(1)
_cell_length_c 4.226(1)
_cell_volume 68.8
_refine_ls_R_factor_all 0.0301
_cod_original_formula_sum 'Au.73 Ce Ge1.27'
_cod_database_code 1005036

loop_
_symmetry_equiv_pos_as_xyz
x,y,z
-y,x-y,z
y-x,-x,z
y,x,z
x-y,-y,z
-x,y-x,z
-x,-y,z
y,y-x,z
x-y,x,z
-y,-x,z
y-x,y,z
x,x-y,z
-x,-y,-z
y,y-x,-z
x-y,x,-z
-y,-x,-z
y-x,y,-z
x,x-y,-z
x,y,-z
-y,x-y,-z
y-x,-x,-z
y,x,-z
x-y,-y,-z
-x,y-x,-z

loop_
_atom_site_aniso_label
_atom_site_aniso_U_11
_atom_site_aniso_U_12
_atom_site_aniso_U_13
_atom_site_aniso_U_22
_atom_site_aniso_U_23
_atom_site_aniso_U_33
Ce1 0.0080(2) 0.00398(8) 0. 0.0080(2) 0. 0.0076(2)
Au1 0.00681(14) 0.00341(7) 0. 0.00681(14) 0. 0.0239(2)
Ge1 0.00681(14) 0.00341(7) 0. 0.00681(14) 0. 0.0239(2)

loop_
_atom_site_label
_atom_site_type_symbol
_atom_site_symmetry_multiplicity
_atom_site_Wyckoff_symbol
_atom_site_fract_x
_atom_site_fract_y
_atom_site_fract_z
_atom_site_occupancy
_atom_site_attached_hydrogens
_atom_site_calc_flag
Ce1 Ce0 1 a 0. 0. 0. 1. 0 d
Au1 Au0 2 d 0.3333 0.6667 0.5 0.365(4) 0 d
Ge1 Ge0 2 d 0.3333 0.6667 0.5 0.635(4) 0 d

loop_
_atom_type_symbol
_atom_type_oxidation_number
Ce0 0.000
Au0 0.000
Ge0 0.000
